data_4302775
loop_
_publ_author_name
'Jiseul Chun'
'Il Gu Jung'
'Hae Jin Kim'
'Mira Park'
'Myoung Soo Lah'
'Seung Uk Son'

_publ_contact_author_address 'Sungkyunkwan University, Suwon, Korea'
_publ_contact_author_name 'Son, Seung Uk'
_publ_section_title
;
Concomitant Formation of N-Heterocyclic Carbene-Copper Complexes within a
Supramolecular Network in the Self-Assembly of Imidazolium Dicarboxylate
with Metal Ions
;
_journal_name_full 'Inorganic Chemistry'
_journal_page_first 6353
_journal_page_last 6355
_journal_paper_doi 10.1021/ic900846s
_journal_volume 48
_journal_year 2009
_chemical_formula_sum 'C58 H70 Cd2 Cl2 N4 O8'
_chemical_formula_weight 1246.88
_chemical_name_systematic
; 
 ? 
;
_space_group_IT_number 2
_symmetry_cell_setting triclinic
_symmetry_space_group_name_Hall '-P 1'
_symmetry_space_group_name_H-M 'P -1'
_atom_sites_solution_hydrogens geom
_atom_sites_solution_primary direct
_atom_sites_solution_secondary difmap
_audit_creation_method SHELXL-97
_cell_angle_alpha 89.815(6)
_cell_angle_beta 91.846(5)
_cell_angle_gamma 92.986(6)
_cell_formula_units_Z 2
_cell_length_a 14.7490(16)
_cell_length_b 15.0041(16)
_cell_length_c 17.6073(16)
_cell_measurement_reflns_used 8192
_cell_measurement_temperature 293(2)
_cell_measurement_theta_max 22.06
_cell_measurement_theta_min 1.16
_cell_volume 3889.1(7)
_computing_cell_refinement Nonius-SUPERGUI
_computing_data_collection Nonius-SUPERGUI
_computing_data_reduction 'Nonius-DENZO SCALEPACK'
_computing_molecular_graphics ORTEP3
_computing_publication_material WinGX
_computing_structure_refinement SHELXTL
_computing_structure_solution SHELXTL
_diffrn_ambient_temperature 293(2)
_diffrn_measured_fraction_theta_full 0.957
_diffrn_measured_fraction_theta_max 0.957
_diffrn_measurement_device_type 'Nonius Kappa CCD detector'
_diffrn_measurement_method 'omega scans'
_diffrn_radiation_monochromator graphite
_diffrn_radiation_source 'fine-focus sealed tube'
_diffrn_radiation_type MoK\a
_diffrn_radiation_wavelength 0.71073
_diffrn_reflns_av_R_equivalents 0.0827
_diffrn_reflns_av_sigmaI/netI 0.1932
_diffrn_reflns_limit_h_max 15
_diffrn_reflns_limit_h_min -15
_diffrn_reflns_limit_k_max 15
_diffrn_reflns_limit_k_min -15
_diffrn_reflns_limit_l_max 18
_diffrn_reflns_limit_l_min -18
_diffrn_reflns_number 14960
_diffrn_reflns_theta_full 22.06
_diffrn_reflns_theta_max 22.06
_diffrn_reflns_theta_min 1.16
_exptl_absorpt_coefficient_mu 0.656
_exptl_absorpt_correction_T_max 0.9195
_exptl_absorpt_correction_T_min 0.8028
_exptl_absorpt_correction_type multi-scan
_exptl_absorpt_process_details 'Nonius-DENZO SCALEPACK'
_exptl_crystal_colour colorless
_exptl_crystal_density_diffrn 1.065
_exptl_crystal_density_method 'not measured'
_exptl_crystal_description block
_exptl_crystal_F_000 1280
_exptl_crystal_size_max 0.35
_exptl_crystal_size_mid 0.30
_exptl_crystal_size_min 0.13
_refine_diff_density_max 2.845
_refine_diff_density_min -0.802
_refine_diff_density_rms 0.156
_refine_ls_extinction_method none
_refine_ls_goodness_of_fit_ref 0.859
_refine_ls_hydrogen_treatment constr
_refine_ls_matrix_type full
_refine_ls_number_parameters 662
_refine_ls_number_reflns 9218
_refine_ls_number_restraints 0
_refine_ls_restrained_S_all 0.859
_refine_ls_R_factor_all 0.1853
_refine_ls_R_factor_gt 0.1122
_refine_ls_shift/su_max 0.000
_refine_ls_shift/su_mean 0.000
_refine_ls_structure_factor_coef Fsqd
_refine_ls_weighting_details 'calc w=1/[\s^2^(Fo^2^)+(0.1884P)^2^+0.0000P] where P=(Fo^2^+2Fc^2^)/3'
_refine_ls_weighting_scheme calc
_refine_ls_wR_factor_gt 0.2761
_refine_ls_wR_factor_ref 0.3070
_reflns_number_gt 3697
_reflns_number_total 9218
_reflns_threshold_expression >2sigma(I)
_cod_data_source_file ic900846s_si_002_1.cif
_cod_data_source_block cd2
_cod_depositor_comments
;
The following automatic conversions were performed:
'_exptl_absorpt_correction_type' value 'Multi-scan' changed to
'multi-scan' according to
'/home/saulius/struct/CIF-dictionaries/cif_core.dic' dictionary named
'cif_core.dic' version 2.4.1 from 2010-06-29.

Automatic conversion script
Id: cif_fix_enum 1527 2010-12-29 10:47:43Z saulius 
;
_cod_database_code 4302775

loop_
_symmetry_equiv_pos_as_xyz
'x, y, z'
'-x, -y, -z'

loop_
_atom_site_label
_atom_site_type_symbol
_atom_site_fract_x
_atom_site_fract_y
_atom_site_fract_z
_atom_site_U_iso_or_equiv
_atom_site_adp_type
_atom_site_occupancy
_atom_site_symmetry_multiplicity
_atom_site_calc_flag
_atom_site_refinement_flags
_atom_site_disorder_assembly
_atom_site_disorder_group
Cd1 Cd 0.57367(9) 0.90267(8) -0.00048(6) 0.0806(5) Uani 1 1 d . . .
Cd2 Cd 0.11409(9) 0.55784(8) 0.49941(6) 0.0812(5) Uani 1 1 d . . .
Cl2 Cl -0.0460(4) 0.6025(4) 0.5167(6) 0.191(4) Uani 1 1 d . . .
Cl1 Cl 0.4043(4) 0.9299(3) 0.0122(4) 0.149(3) Uani 1 1 d . . .
O1 O 0.6802(11) 0.8810(10) -0.0966(8) 0.140(6) Uani 1 1 d . . .
O2 O 0.5426(12) 0.8096(12) -0.1050(7) 0.147(7) Uani 1 1 d . . .
O3 O 0.6751(11) 0.8899(11) 0.1026(7) 0.129(5) Uani 1 1 d . . .
O4 O 0.5560(10) 0.8007(11) 0.1029(7) 0.128(6) Uani 1 1 d . . .
O5 O 0.1424(11) 0.6535(10) 0.3989(7) 0.137(6) Uani 1 1 d . . .
O6 O 0.2098(11) 0.5266(8) 0.4000(6) 0.132(6) Uani 1 1 d . . .
O7 O 0.1662(12) 0.6551(10) 0.5962(7) 0.147(7) Uani 1 1 d . . .
O8 O 0.2019(12) 0.5215(11) 0.6031(7) 0.146(6) Uani 1 1 d . . .
N1 N 0.6996(10) 0.7364(10) 0.5612(6) 0.092(4) Uani 1 1 d . . .
N2 N 0.7024(9) 0.7358(10) 0.4403(7) 0.087(4) Uani 1 1 d . . .
N3 N 0.3028(11) 0.6606(9) 0.0625(7) 0.082(4) Uani 1 1 d . . .
N4 N 0.3048(12) 0.6611(8) -0.0596(6) 0.080(4) Uani 1 1 d . . .
C1 C 0.6839(13) 0.7883(12) 0.5003(7) 0.104(7) Uani 1 1 d . . .
H1 H 0.6648 0.8464 0.4993 0.125 Uiso 1 1 calc R . .
C2 C 0.7291(13) 0.6525(11) 0.4632(8) 0.101(6) Uani 1 1 d . . .
H2 H 0.7457 0.6062 0.4324 0.122 Uiso 1 1 calc R . .
C3 C 0.7259(13) 0.6528(13) 0.5409(8) 0.099(6) Uani 1 1 d . . .
H3 H 0.7387 0.6059 0.5736 0.119 Uiso 1 1 calc R . .
C4 C 0.6821(11) 0.7621(10) 0.6427(9) 0.066(4) Uiso 1 1 d . . .
C5 C 0.5917(10) 0.7477(10) 0.6616(8) 0.070(5) Uani 1 1 d . . .
C6 C 0.5719(12) 0.7747(11) 0.7413(9) 0.080(5) Uani 1 1 d . . .
H6 H 0.5131 0.7711 0.7589 0.096 Uiso 1 1 calc R . .
C7 C 0.6413(11) 0.8036(11) 0.7853(9) 0.070(5) Uani 1 1 d . . .
C8 C 0.7285(13) 0.8151(11) 0.7615(9) 0.084(5) Uani 1 1 d . . .
H8 H 0.7738 0.8358 0.7960 0.101 Uiso 1 1 calc R . .
C9 C 0.7527(12) 0.7964(11) 0.6852(9) 0.081(5) Uani 1 1 d . . .
C10 C 0.6851(12) 0.7585(11) 0.3567(9) 0.069(4) Uani 1 1 d . . .
C11 C 0.6003(12) 0.7423(10) 0.3356(8) 0.068(5) Uani 1 1 d . . .
C12 C 0.5796(13) 0.7676(12) 0.2580(9) 0.097(6) Uani 1 1 d . . .
H12 H 0.5214 0.7574 0.2369 0.117 Uiso 1 1 calc R . .
C13 C 0.6483(14) 0.8071(10) 0.2158(8) 0.075(5) Uani 1 1 d . . .
C14 C 0.7343(14) 0.8174(11) 0.2426(8) 0.080(5) Uani 1 1 d . . .
H14 H 0.7801 0.8392 0.2113 0.096 Uiso 1 1 calc R . .
C15 C 0.7541(11) 0.7954(12) 0.3169(9) 0.081(5) Uani 1 1 d . . .
C16 C 0.619(3) 0.8310(14) -0.1321(9) 0.134(12) Uani 1 1 d . . .
C17 C 0.6250(17) 0.8321(14) 0.1305(10) 0.085(6) Uani 1 1 d . . .
C18 C 0.5097(12) 0.7159(18) 0.6124(11) 0.128(9) Uani 1 1 d . . .
H18 H 0.5313 0.7084 0.5609 0.154 Uiso 1 1 calc R . .
C19 C 0.475(2) 0.621(2) 0.6402(17) 0.198(14) Uani 1 1 d . . .
C20 C 0.4253(16) 0.773(2) 0.6053(15) 0.189(13) Uani 1 1 d . . .
C21 C 0.8484(13) 0.8042(17) 0.6624(11) 0.116(8) Uani 1 1 d . . .
H21 H 0.8476 0.7989 0.6070 0.139 Uiso 1 1 calc R . .
C22 C 0.9061(14) 0.738(2) 0.6917(16) 0.170(11) Uani 1 1 d . . .
C23 C 0.896(2) 0.907(2) 0.6839(16) 0.191(13) Uani 1 1 d . . .
C24 C 0.5218(14) 0.7005(16) 0.3819(10) 0.116(7) Uani 1 1 d . . .
H24 H 0.5443 0.6921 0.4343 0.139 Uiso 1 1 calc R . .
C25 C 0.491(2) 0.608(2) 0.349(2) 0.229(16) Uani 1 1 d . . .
C26 C 0.4348(17) 0.751(2) 0.3840(14) 0.169(11) Uani 1 1 d . . .
C27 C 0.8446(16) 0.8085(15) 0.3467(12) 0.120(7) Uani 1 1 d . . .
H27 H 0.8420 0.8049 0.4022 0.144 Uiso 1 1 calc R . .
C28 C 0.9055(17) 0.736(2) 0.3212(15) 0.186(12) Uani 1 1 d . . .
C29 C 0.895(2) 0.898(2) 0.327(2) 0.225(16) Uani 1 1 d . . .
C30 C 0.2502(13) 0.6438(10) -0.0006(8) 0.086(5) Uani 1 1 d . . .
H30 H 0.1893 0.6244 -0.0030 0.103 Uiso 1 1 calc R . .
C31 C 0.3938(14) 0.6880(10) -0.0362(10) 0.086(5) Uani 1 1 d . . .
H31 H 0.4438 0.6997 -0.0661 0.103 Uiso 1 1 calc R . .
C32 C 0.3894(12) 0.6931(11) 0.0443(10) 0.083(5) Uani 1 1 d . . .
H32 H 0.4353 0.7141 0.0781 0.099 Uiso 1 1 calc R . .
C33 C 0.2770(15) 0.6406(10) 0.1383(7) 0.097(7) Uani 1 1 d . . .
C34 C 0.2419(10) 0.7164(11) 0.1773(9) 0.080(5) Uani 1 1 d . . .
C35 C 0.2116(12) 0.7015(9) 0.2580(8) 0.086(5) Uani 1 1 d . . .
H35 H 0.1898 0.7470 0.2870 0.103 Uiso 1 1 calc R . .
C36 C 0.2185(12) 0.6169(11) 0.2852(7) 0.082(5) Uani 1 1 d . . .
C37 C 0.2518(13) 0.5456(11) 0.2445(8) 0.097(6) Uani 1 1 d . . .
H37 H 0.2563 0.4900 0.2673 0.117 Uiso 1 1 calc R . .
C38 C 0.2793(10) 0.5598(11) 0.1659(9) 0.078(5) Uani 1 1 d . . .
C39 C 0.1902(13) 0.5973(15) 0.3678(8) 0.090(6) Uani 1 1 d . . .
C40 C 0.2796(14) 0.6414(11) -0.1377(8) 0.092(6) Uani 1 1 d . . .
C41 C 0.2519(13) 0.7139(11) -0.1799(9) 0.091(5) Uani 1 1 d . . .
C42 C 0.2277(12) 0.6974(12) -0.2574(9) 0.099(6) Uani 1 1 d . . .
H42 H 0.2110 0.7437 -0.2894 0.118 Uiso 1 1 calc R . .
C43 C 0.2294(14) 0.6117(12) -0.2841(8) 0.100(6) Uani 1 1 d . . .
C44 C 0.2589(12) 0.5440(11) -0.2392(8) 0.089(5) Uani 1 1 d . . .
H44 H 0.2620 0.4871 -0.2593 0.107 Uiso 1 1 calc R . .
C45 C 0.2837(11) 0.5594(11) -0.1656(8) 0.077(5) Uani 1 1 d . . .
C46 C 0.2012(12) 0.5971(18) 0.6310(9) 0.093(6) Uani 1 1 d . . .
C47 C 0.2270(18) 0.8109(11) 0.1454(11) 0.121(8) Uani 1 1 d . . .
H47 H 0.2585 0.8189 0.0975 0.146 Uiso 1 1 calc R . .
C48 C 0.126(2) 0.822(2) 0.131(3) 0.29(3) Uani 1 1 d . . .
C49 C 0.255(3) 0.8857(12) 0.1976(14) 0.26(2) Uani 1 1 d . . .
C50 C 0.3057(17) 0.4806(12) 0.1210(10) 0.096(6) Uani 1 1 d . . .
H50 H 0.3339 0.5039 0.0748 0.116 Uiso 1 1 calc R . .
C51 C 0.377(2) 0.437(3) 0.166(3) 0.29(2) Uani 1 1 d . . .
C52 C 0.227(2) 0.418(2) 0.0959(14) 0.197(14) Uani 1 1 d . . .
C53 C 0.2466(18) 0.8098(10) -0.1443(10) 0.121(8) Uani 1 1 d . . .
H53 H 0.2780 0.8111 -0.0944 0.145 Uiso 1 1 calc R . .
C54 C 0.295(2) 0.8838(14) -0.1982(12) 0.189(13) Uani 1 1 d . . .
C55 C 0.146(2) 0.824(2) -0.134(2) 0.230(19) Uani 1 1 d . . .
C56 C 0.3071(16) 0.4767(14) -0.1194(11) 0.121(7) Uani 1 1 d . . .
H56 H 0.3087 0.4998 -0.0674 0.145 Uiso 1 1 calc R . .
C57 C 0.4078(19) 0.455(2) -0.129(2) 0.231(18) Uani 1 1 d . . .
C58 C 0.237(2) 0.4027(14) -0.1152(16) 0.181(12) Uani 1 1 d . . .

loop_
_atom_site_aniso_label
_atom_site_aniso_U_11
_atom_site_aniso_U_22
_atom_site_aniso_U_33
_atom_site_aniso_U_23
_atom_site_aniso_U_13
_atom_site_aniso_U_12
Cd1 0.1407(13) 0.0700(8) 0.0316(6) 0.0038(5) 0.0033(7) 0.0106(8)
Cd2 0.1248(12) 0.0832(9) 0.0360(7) 0.0048(6) 0.0052(7) 0.0064(8)
Cl2 0.127(5) 0.087(4) 0.361(12) -0.005(5) 0.042(6) 0.011(4)
Cl1 0.132(5) 0.073(3) 0.244(8) 0.022(4) 0.046(5) -0.003(3)
O1 0.228(17) 0.128(12) 0.067(9) -0.051(9) 0.056(10) -0.011(11)
O2 0.196(16) 0.210(18) 0.036(7) -0.033(9) 0.036(9) -0.007(13)
O3 0.181(14) 0.143(12) 0.057(8) 0.031(8) -0.032(8) -0.019(11)
O4 0.132(12) 0.183(15) 0.062(8) 0.047(9) -0.029(8) -0.048(11)
O5 0.237(17) 0.131(12) 0.052(8) 0.017(8) 0.044(9) 0.061(11)
O6 0.266(18) 0.083(8) 0.053(7) 0.040(7) 0.043(9) 0.056(10)
O7 0.27(2) 0.113(11) 0.052(8) 0.001(7) -0.076(10) 0.035(11)
O8 0.242(18) 0.146(13) 0.051(8) -0.048(8) -0.047(9) 0.053(12)
N1 0.138(13) 0.108(12) 0.033(7) 0.018(7) 0.011(7) 0.044(10)
N2 0.111(11) 0.107(11) 0.046(8) 0.022(8) -0.016(7) 0.034(9)
N3 0.103(12) 0.087(10) 0.057(10) 0.000(7) 0.014(9) 0.004(9)
N4 0.135(13) 0.071(9) 0.034(8) 0.006(6) 0.007(8) -0.001(9)
C1 0.20(2) 0.108(14) 0.009(7) -0.006(9) 0.004(10) 0.035(13)
C2 0.19(2) 0.080(12) 0.039(9) 0.018(8) 0.024(10) 0.056(12)
C3 0.168(18) 0.089(13) 0.042(10) -0.009(9) -0.011(10) 0.034(13)
C5 0.061(11) 0.101(12) 0.052(9) 0.007(8) -0.011(8) 0.057(9)
C6 0.061(12) 0.106(13) 0.072(11) 0.013(10) 0.005(10) -0.015(10)
C7 0.037(10) 0.093(12) 0.082(12) 0.022(9) 0.004(10) 0.002(9)
C8 0.085(14) 0.099(13) 0.067(12) -0.006(9) -0.026(10) 0.008(11)
C9 0.096(14) 0.090(12) 0.058(11) -0.005(9) -0.015(10) 0.021(11)
C10 0.042(11) 0.095(12) 0.072(11) -0.003(9) 0.011(10) 0.008(9)
C11 0.070(12) 0.078(11) 0.059(10) 0.018(8) 0.037(10) 0.004(9)
C12 0.117(16) 0.125(15) 0.051(10) 0.003(10) -0.005(11) 0.018(13)
C13 0.103(14) 0.080(11) 0.041(9) 0.030(8) -0.001(11) 0.011(11)
C14 0.102(16) 0.108(14) 0.029(9) -0.001(8) -0.003(10) -0.003(11)
C15 0.021(10) 0.149(17) 0.073(12) 0.013(11) -0.001(9) 0.009(10)
C16 0.32(4) 0.063(13) 0.026(10) -0.022(9) 0.012(17) 0.079(19)
C17 0.108(18) 0.078(14) 0.074(14) 0.006(11) -0.002(13) 0.043(13)
C18 0.048(13) 0.23(3) 0.103(15) -0.046(16) 0.010(11) -0.051(15)
C19 0.20(3) 0.18(3) 0.20(3) 0.03(2) -0.09(2) -0.08(2)
C20 0.090(17) 0.34(4) 0.15(2) -0.05(2) -0.039(15) 0.08(2)
C21 0.076(14) 0.21(3) 0.075(12) -0.013(14) 0.010(11) 0.076(16)
C22 0.074(15) 0.24(3) 0.20(3) 0.01(2) -0.011(16) 0.061(18)
C23 0.23(3) 0.18(3) 0.16(2) -0.01(2) 0.11(2) -0.03(2)
C24 0.114(17) 0.16(2) 0.064(12) 0.026(13) 0.006(12) -0.040(16)
C25 0.28(4) 0.15(3) 0.25(4) -0.02(3) 0.04(3) -0.08(3)
C26 0.110(18) 0.26(3) 0.14(2) 0.01(2) 0.043(16) 0.05(2)
C27 0.12(2) 0.135(19) 0.114(17) 0.039(14) 0.032(15) 0.043(16)
C28 0.12(2) 0.29(4) 0.15(2) 0.01(2) -0.023(17) 0.07(2)
C29 0.19(3) 0.22(3) 0.25(4) 0.09(3) -0.11(3) -0.06(3)
C30 0.134(15) 0.091(12) 0.029(9) 0.014(8) -0.002(11) -0.023(11)
C31 0.118(16) 0.065(11) 0.074(13) 0.008(9) 0.009(12) -0.007(11)
C32 0.074(13) 0.102(13) 0.072(13) 0.001(10) 0.001(10) 0.011(11)
C33 0.24(2) 0.035(9) 0.022(8) 0.000(7) 0.029(10) 0.012(11)
C34 0.074(11) 0.096(13) 0.067(11) 0.048(10) -0.008(9) -0.006(10)
C35 0.167(17) 0.043(9) 0.048(9) 0.010(8) 0.012(10) -0.003(10)
C36 0.131(15) 0.083(13) 0.031(8) -0.002(9) 0.003(9) -0.013(11)
C37 0.181(19) 0.072(12) 0.040(9) 0.016(9) 0.001(10) 0.028(12)
C38 0.083(12) 0.077(12) 0.074(11) 0.028(10) 0.002(9) 0.005(10)
C39 0.124(16) 0.107(15) 0.034(9) -0.002(10) 0.022(10) -0.039(13)
C40 0.189(19) 0.057(11) 0.029(9) 0.001(8) 0.003(10) 0.000(11)
C41 0.146(17) 0.076(12) 0.050(11) 0.006(9) 0.005(10) 0.003(11)
C42 0.160(18) 0.086(14) 0.048(11) 0.010(10) 0.009(11) -0.013(12)
C43 0.20(2) 0.063(12) 0.040(10) -0.013(9) 0.012(11) -0.011(12)
C44 0.149(16) 0.075(12) 0.043(10) 0.003(9) -0.004(10) 0.020(11)
C45 0.120(14) 0.067(12) 0.044(10) 0.007(9) 0.006(9) 0.018(10)
C46 0.085(13) 0.16(2) 0.035(10) -0.002(13) -0.005(9) 0.005(14)
C47 0.22(2) 0.070(13) 0.083(13) 0.025(11) 0.073(15) 0.025(14)
C48 0.16(3) 0.21(4) 0.50(7) 0.18(4) -0.07(3) 0.05(3)
C49 0.61(7) 0.026(11) 0.13(2) -0.029(12) 0.01(3) -0.06(2)
C50 0.16(2) 0.066(12) 0.065(11) 0.019(10) 0.026(13) 0.026(14)
C51 0.15(3) 0.24(4) 0.46(7) -0.23(4) -0.05(3) 0.01(3)
C52 0.22(3) 0.24(3) 0.113(19) -0.05(2) 0.048(19) -0.13(3)
C53 0.25(3) 0.049(11) 0.060(11) -0.021(9) -0.026(14) 0.008(14)
C54 0.38(4) 0.089(16) 0.091(16) -0.001(13) 0.04(2) -0.07(2)
C55 0.16(2) 0.19(3) 0.35(5) -0.18(3) 0.09(3) 0.02(2)
C56 0.17(2) 0.117(18) 0.084(14) 0.000(12) 0.025(14) 0.033(16)
C57 0.13(2) 0.28(4) 0.30(4) 0.13(3) 0.08(2) 0.09(2)
C58 0.26(3) 0.073(14) 0.20(3) 0.060(16) -0.06(2) -0.035(18)

loop_
_atom_type_symbol
_atom_type_description
_atom_type_scat_dispersion_real
_atom_type_scat_dispersion_imag
_atom_type_scat_source
C C 0.0033 0.0016 'International Tables Vol C Tables 4.2.6.8 and 6.1.1.4'
H H 0.0000 0.0000 'International Tables Vol C Tables 4.2.6.8 and 6.1.1.4'
Cd Cd -0.8075 1.2024 'International Tables Vol C Tables 4.2.6.8 and 6.1.1.4'
N N 0.0061 0.0033 'International Tables Vol C Tables 4.2.6.8 and 6.1.1.4'
O O 0.0106 0.0060 'International Tables Vol C Tables 4.2.6.8 and 6.1.1.4'
Cl Cl 0.1484 0.1585 'International Tables Vol C Tables 4.2.6.8 and 6.1.1.4'

loop_
_geom_angle_atom_site_label_1
_geom_angle_atom_site_label_2
_geom_angle_atom_site_label_3
_geom_angle
_geom_angle_site_symmetry_1
_geom_angle_site_symmetry_3
_geom_angle_publ_flag
O3 Cd1 O2 130.7(6) . . ?
O3 Cd1 O1 96.5(6) . . ?
O2 Cd1 O1 56.9(5) . . ?
O3 Cd1 O4 54.3(5) . . ?
O2 Cd1 O4 101.8(6) . . ?
O1 Cd1 O4 121.5(6) . . ?
O3 Cd1 Cl1 95.4(4) . 2_675 ?
O2 Cd1 Cl1 122.8(4) . 2_675 ?
O1 Cd1 Cl1 91.3(4) . 2_675 ?
O4 Cd1 Cl1 134.9(4) . 2_675 ?
O3 Cd1 Cl1 123.8(4) . . ?
O2 Cd1 Cl1 91.5(5) . . ?
O1 Cd1 Cl1 139.7(5) . . ?
O4 Cd1 Cl1 86.4(4) . . ?
Cl1 Cd1 Cl1 85.86(17) 2_675 . ?
O8 Cd2 O5 131.5(6) . . ?
O8 Cd2 O7 54.2(5) . . ?
O5 Cd2 O7 97.1(5) . . ?
O8 Cd2 O6 101.3(5) . . ?
O5 Cd2 O6 56.2(4) . . ?
O7 Cd2 O6 119.8(6) . . ?
O8 Cd2 Cl2 119.7(5) . . ?
O5 Cd2 Cl2 95.3(4) . . ?
O7 Cd2 Cl2 90.4(5) . . ?
O6 Cd2 Cl2 138.7(4) . . ?
O8 Cd2 Cl2 93.1(5) . 2_566 ?
O5 Cd2 Cl2 123.6(5) . 2_566 ?
O7 Cd2 Cl2 139.3(4) . 2_566 ?
O6 Cd2 Cl2 86.9(4) . 2_566 ?
Cl2 Cd2 Cl2 86.5(2) . 2_566 ?
Cd2 Cl2 Cd2 93.5(2) . 2_566 ?
Cd1 Cl1 Cd1 94.14(17) 2_675 . ?
C16 O1 Cd1 88.3(13) . . ?
C16 O2 Cd1 91.2(13) . . ?
C17 O3 Cd1 90.5(12) . . ?
C17 O4 Cd1 88.6(12) . . ?
C39 O5 Cd2 91.3(10) . . ?
C39 O6 Cd2 90.2(11) . . ?
C46 O7 Cd2 92.5(13) . . ?
C46 O8 Cd2 93.5(12) . . ?
C1 N1 C3 112.1(13) . . ?
C1 N1 C4 124.6(14) . . ?
C3 N1 C4 123.1(12) . . ?
C1 N2 C2 112.3(12) . . ?
C1 N2 C10 125.5(13) . . ?
C2 N2 C10 121.8(13) . . ?
C30 N3 C32 111.3(13) . . ?
C30 N3 C33 125.2(15) . . ?
C32 N3 C33 123.2(16) . . ?
C30 N4 C31 112.7(13) . . ?
C30 N4 C40 124.2(16) . . ?
C31 N4 C40 122.5(15) . . ?
N1 C1 N2 103.8(15) . . ?
C3 C2 N2 105.3(14) . . ?
C2 C3 N1 106.5(14) . . ?
C9 C4 C5 129.3(15) . . ?
C9 C4 N1 117.7(14) . . ?
C5 C4 N1 113.0(14) . . ?
C4 C5 C6 114.2(14) . . ?
C4 C5 C18 129.9(14) . . ?
C6 C5 C18 115.7(14) . . ?
C7 C6 C5 117.4(14) . . ?
C6 C7 C8 124.0(16) . . ?
C6 C7 C16 116.3(19) . 1_556 ?
C8 C7 C16 120(2) . 1_556 ?
C7 C8 C9 122.4(15) . . ?
C4 C9 C8 112.6(16) . . ?
C4 C9 C21 125.9(16) . . ?
C8 C9 C21 121.0(16) . . ?
C11 C10 C15 129.3(15) . . ?
C11 C10 N2 111.9(14) . . ?
C15 C10 N2 118.7(15) . . ?
C10 C11 C12 113.8(14) . . ?
C10 C11 C24 128.8(15) . . ?
C12 C11 C24 117.4(17) . . ?
C13 C12 C11 118.6(16) . . ?
C14 C13 C12 122.4(14) . . ?
C14 C13 C17 119.6(16) . . ?
C12 C13 C17 117.8(18) . . ?
C13 C14 C15 119.2(15) . . ?
C10 C15 C14 116.6(15) . . ?
C10 C15 C27 123.7(16) . . ?
C14 C15 C27 119.7(16) . . ?
O2 C16 O1 123.3(16) . . ?
O2 C16 C7 121(3) . 1_554 ?
O1 C16 C7 116(3) . 1_554 ?
O4 C17 O3 126.5(19) . . ?
O4 C17 C13 117(2) . . ?
O3 C17 C13 116(2) . . ?
C5 C18 C20 120(2) . . ?
C5 C18 C19 109.1(19) . . ?
C20 C18 C19 106.5(19) . . ?
C22 C21 C9 116(2) . . ?
C22 C21 C23 109(2) . . ?
C9 C21 C23 111.0(16) . . ?
C26 C24 C11 117.2(18) . . ?
C26 C24 C25 105(2) . . ?
C11 C24 C25 109.7(19) . . ?
C15 C27 C28 112(2) . . ?
C15 C27 C29 116.7(19) . . ?
C28 C27 C29 106(2) . . ?
N4 C30 N3 105.6(14) . . ?
N4 C31 C32 103.5(15) . . ?
N3 C32 C31 106.5(15) . . ?
C38 C33 N3 121.6(14) . . ?
C38 C33 C34 125.0(13) . . ?
N3 C33 C34 113.2(12) . . ?
C33 C34 C35 117.2(12) . . ?
C33 C34 C47 128.1(13) . . ?
C35 C34 C47 114.6(15) . . ?
C36 C35 C34 115.4(14) . . ?
C35 C36 C37 125.0(13) . . ?
C35 C36 C39 118.2(16) . . ?
C37 C36 C39 116.8(15) . . ?
C36 C37 C38 119.5(14) . . ?
C33 C38 C37 117.7(16) . . ?
C33 C38 C50 123.7(14) . . ?
C37 C38 C50 118.5(13) . . ?
O6 C39 O5 121.9(14) . . ?
O6 C39 C36 120.8(19) . . ?
O5 C39 C36 117.2(18) . . ?
C45 C40 C41 124.0(14) . . ?
C45 C40 N4 121.3(14) . . ?
C41 C40 N4 114.7(14) . . ?
C40 C41 C42 116.4(15) . . ?
C40 C41 C53 122.3(15) . . ?
C42 C41 C53 121.2(15) . . ?
C43 C42 C41 118.4(16) . . ?
C44 C43 C42 121.6(15) . . ?
C44 C43 C46 121.9(17) . 1_554 ?
C42 C43 C46 116.4(18) . 1_554 ?
C45 C44 C43 120.3(16) . . ?
C40 C45 C44 119.1(15) . . ?
C40 C45 C56 125.4(15) . . ?
C44 C45 C56 115.3(16) . . ?
O7 C46 O8 119.6(17) . . ?
O7 C46 C43 120(2) . 1_556 ?
O8 C46 C43 120(2) . 1_556 ?
C49 C47 C48 103(3) . . ?
C49 C47 C34 115.3(19) . . ?
C48 C47 C34 109.6(18) . . ?
C51 C50 C38 106.8(19) . . ?
C51 C50 C52 114(2) . . ?
C38 C50 C52 115(2) . . ?
C55 C53 C41 106.5(17) . . ?
C55 C53 C54 113(2) . . ?
C41 C53 C54 110.2(16) . . ?
C58 C56 C45 117.8(19) . . ?
C58 C56 C57 119(2) . . ?
C45 C56 C57 110.8(18) . . ?

loop_
_geom_bond_atom_site_label_1
_geom_bond_atom_site_label_2
_geom_bond_distance
_geom_bond_site_symmetry_2
_geom_bond_publ_flag
Cd1 O3 2.328(12) . ?
Cd1 O2 2.333(14) . ?
Cd1 O1 2.381(12) . ?
Cd1 O4 2.386(12) . ?
Cd1 Cl1 2.525(5) 2_675 ?
Cd1 Cl1 2.569(6) . ?
Cd2 O8 2.285(13) . ?
Cd2 O5 2.310(12) . ?
Cd2 O7 2.332(13) . ?
Cd2 O6 2.348(12) . ?
Cd2 Cl2 2.515(6) . ?
Cd2 Cl2 2.571(6) 2_566 ?
Cl2 Cd2 2.571(6) 2_566 ?
Cl1 Cd1 2.525(5) 2_675 ?
O1 C16 1.29(3) . ?
O2 C16 1.26(3) . ?
O3 C17 1.22(2) . ?
O4 C17 1.19(2) . ?
O5 C39 1.27(2) . ?
O6 C39 1.24(2) . ?
O7 C46 1.19(2) . ?
O8 C46 1.24(2) . ?
N1 C1 1.345(18) . ?
N1 C3 1.384(19) . ?
N1 C4 1.520(19) . ?
N2 C1 1.363(18) . ?
N2 C2 1.384(18) . ?
N2 C10 1.526(18) . ?
N3 C30 1.352(18) . ?
N3 C32 1.390(18) . ?
N3 C33 1.425(17) . ?
N4 C30 1.349(17) . ?
N4 C31 1.40(2) . ?
N4 C40 1.442(18) . ?
C2 C3 1.371(19) . ?
C4 C9 1.34(2) . ?
C4 C5 1.389(19) . ?
C5 C6 1.50(2) . ?
C5 C18 1.52(2) . ?
C6 C7 1.32(2) . ?
C7 C8 1.37(2) . ?
C7 C16 1.56(2) 1_556 ?
C8 C9 1.43(2) . ?
C9 C21 1.48(2) . ?
C10 C11 1.304(19) . ?
C10 C15 1.35(2) . ?
C11 C12 1.44(2) . ?
C11 C24 1.54(2) . ?
C12 C13 1.38(2) . ?
C13 C14 1.34(2) . ?
C13 C17 1.58(2) . ?
C14 C15 1.37(2) . ?
C15 C27 1.42(2) . ?
C16 C7 1.56(2) 1_554 ?
C18 C20 1.55(3) . ?
C18 C19 1.57(3) . ?
C21 C22 1.43(3) . ?
C21 C23 1.70(3) . ?
C24 C26 1.53(3) . ?
C24 C25 1.54(3) . ?
C27 C28 1.53(3) . ?
C27 C29 1.54(3) . ?
C31 C32 1.42(2) . ?
C33 C38 1.306(19) . ?
C33 C34 1.46(2) . ?
C34 C35 1.517(19) . ?
C34 C47 1.55(2) . ?
C35 C36 1.36(2) . ?
C36 C37 1.41(2) . ?
C36 C39 1.548(19) . ?
C37 C38 1.47(2) . ?
C38 C50 1.50(2) . ?
C40 C45 1.33(2) . ?
C40 C41 1.39(2) . ?
C41 C42 1.42(2) . ?
C41 C53 1.58(2) . ?
C42 C43 1.37(2) . ?
C43 C44 1.37(2) . ?
C43 C46 1.55(2) 1_554 ?
C44 C45 1.35(2) . ?
C45 C56 1.53(2) . ?
C46 C43 1.55(2) 1_556 ?
C47 C49 1.49(3) . ?
C47 C48 1.52(3) . ?
C50 C51 1.47(4) . ?
C50 C52 1.50(3) . ?
C53 C55 1.53(3) . ?
C53 C54 1.61(3) . ?
C56 C58 1.48(3) . ?
C56 C57 1.55(3) . ?
